data_2017916
loop_
_publ_author_name
'Jiang, Li-Fang'

_publ_section_title
;
 <i>catena</i>-Poly[copper(II)-di-\m-acetylacetonato-copper(II)-bis(\m-4-hydroxy-3-methoxybenzaldehyde
 picoloylhydrazonato)] and (acetylacetonato)(4-methoxybenzaldehyde
 picoloylhydrazonato)copper(II)
;
_journal_coeditor_code MX3036
_journal_issue 12
_journal_name_full 'Acta Crystallographica Section C'
_journal_page_first m375
_journal_page_last m378
_journal_paper_doi 10.1107/S0108270110044343
_journal_volume 66
_journal_year 2010
_chemical_formula_iupac '[Cu (C14 H12 N3 O3) (C5 H7 O2)]'
_chemical_formula_moiety 'C19 H19 Cu N3 O5'
_chemical_formula_sum 'C19 H19 Cu N3 O5'
_chemical_formula_weight 432.91
_chemical_name_systematic
;
<i>catena</i>-Poly[copper(II)-di-\m-acetylacetonato-copper(II)-bis(\m-4-
hydroxy-3-methoxybenzaldehyde picoloylhydrazonato)]
;
_space_group_IT_number 14
_symmetry_cell_setting monoclinic
_symmetry_space_group_name_Hall '-P 2ybc'
_symmetry_space_group_name_H-M 'P 1 21/c 1'
_atom_sites_solution_hydrogens geom
_atom_sites_solution_primary direct
_atom_sites_solution_secondary difmap
_audit_creation_method SHELXL97
_cell_angle_alpha 90.00
_cell_angle_beta 103.683(6)
_cell_angle_gamma 90.00
_cell_formula_units_Z 4
_cell_length_a 8.4719(15)
_cell_length_b 23.586(3)
_cell_length_c 9.8635(14)
_cell_measurement_reflns_used 2831
_cell_measurement_temperature 293(2)
_cell_measurement_theta_max 27.47
_cell_measurement_theta_min 3.02
_cell_volume 1915.0(5)
_computing_cell_refinement 'SAINT-Plus (Bruker, 2007)'
_computing_data_collection 'APEX2 (Bruker, 2007)'
_computing_data_reduction 'SAINT-Plus (Bruker, 2007)'
_computing_molecular_graphics 'SHELXTL (Sheldrick, 2008)'
_computing_publication_material 'SHELXTL (Sheldrick, 2008)'
_computing_structure_refinement 'SHELXL97 (Sheldrick, 2008)'
_computing_structure_solution 'SHELXS97 (Sheldrick, 2008)'
_diffrn_ambient_temperature 293(2)
_diffrn_measured_fraction_theta_full 0.996
_diffrn_measured_fraction_theta_max 0.996
_diffrn_measurement_device_type 'Bruker APEXII CCD area detector'
_diffrn_measurement_method '\f and \w scans'
_diffrn_radiation_monochromator graphite
_diffrn_radiation_source 'fine-focus sealed tube'
_diffrn_radiation_type MoK\a
_diffrn_radiation_wavelength 0.71073
_diffrn_reflns_av_R_equivalents 0.0892
_diffrn_reflns_av_sigmaI/netI 0.0752
_diffrn_reflns_limit_h_max 10
_diffrn_reflns_limit_h_min -10
_diffrn_reflns_limit_k_max 30
_diffrn_reflns_limit_k_min -30
_diffrn_reflns_limit_l_max 12
_diffrn_reflns_limit_l_min -12
_diffrn_reflns_number 18642
_diffrn_reflns_theta_full 27.47
_diffrn_reflns_theta_max 27.47
_diffrn_reflns_theta_min 3.02
_diffrn_standards_decay_% 0
_exptl_absorpt_coefficient_mu 1.176
_exptl_absorpt_correction_T_max 0.809
_exptl_absorpt_correction_T_min 0.652
_exptl_absorpt_correction_type multi-scan
_exptl_absorpt_process_details '(SADABS; Sheldrick, 1996)'
_exptl_crystal_colour green
_exptl_crystal_density_diffrn 1.502
_exptl_crystal_density_method 'not measured'
_exptl_crystal_description prism
_exptl_crystal_F_000 892
_exptl_crystal_size_max 0.42
_exptl_crystal_size_mid 0.31
_exptl_crystal_size_min 0.18
_refine_diff_density_max 0.472
_refine_diff_density_min -0.626
_refine_ls_extinction_method none
_refine_ls_goodness_of_fit_ref 1.038
_refine_ls_hydrogen_treatment mixed
_refine_ls_matrix_type full
_refine_ls_number_parameters 259
_refine_ls_number_reflns 4358
_refine_ls_number_restraints 1
_refine_ls_restrained_S_all 1.038
_refine_ls_R_factor_all 0.0999
_refine_ls_R_factor_gt 0.0595
_refine_ls_shift/su_max 0.000
_refine_ls_shift/su_mean 0.000
_refine_ls_structure_factor_coef Fsqd
_refine_ls_weighting_details 'calc w = 1/[\s^2^(Fo^2^)+(0.0553P)^2^+1.1925P] where P=(Fo^2^+2Fc^2^)/3'
_refine_ls_weighting_scheme calc
_refine_ls_wR_factor_gt 0.1212
_refine_ls_wR_factor_ref 0.1384
_reflns_number_gt 2831
_reflns_number_total 4358
_reflns_threshold_expression I>2\s(I)
_cod_data_source_file mx3036.cif
_cod_data_source_block I
_cod_original_sg_symbol_H-M P21/c
_cod_database_code 2017916
_cod_database_fobs_code 2017916

loop_
_symmetry_equiv_pos_as_xyz
'x, y, z'
'-x, y+1/2, -z+1/2'
'-x, -y, -z'
'x, -y-1/2, z-1/2'

loop_
_atom_site_type_symbol
_atom_site_label
_atom_site_fract_x
_atom_site_fract_y
_atom_site_fract_z
_atom_site_U_iso_or_equiv
_atom_site_adp_type
_atom_site_calc_flag
_atom_site_refinement_flags
_atom_site_occupancy
_atom_site_disorder_assembly
_atom_site_disorder_group
Cu Cu1 0.27797(6) 0.488508(18) 0.44863(5) 0.03741(17) Uani d . 1 . .
N N1 0.2710(4) 0.54082(11) 0.6040(3) 0.0343(7) Uani d . 1 . .
N N2 0.1482(4) 0.43977(11) 0.5474(3) 0.0330(7) Uani d . 1 . .
N N3 0.0740(4) 0.38704(11) 0.5137(3) 0.0358(7) Uani d . 1 . .
O O1 -0.0036(4) 0.44891(10) 0.7130(3) 0.0499(8) Uani d . 1 . .
O O2 -0.2864(4) 0.21111(11) 0.4284(3) 0.0546(8) Uani d . 1 . .
O O3 -0.1439(4) 0.14071(13) 0.2930(4) 0.0683(10) Uani d D 1 . .
H H3B -0.079(6) 0.123(2) 0.266(6) 0.082 Uiso d D 1 . .
O O4 0.2557(4) 0.43982(11) 0.2915(3) 0.0529(8) Uani d . 1 . .
O O5 0.4142(4) 0.54076(11) 0.3774(3) 0.0462(7) Uani d . 1 . .
C C1 0.1758(5) 0.52238(14) 0.6851(4) 0.0349(8) Uani d . 1 . .
C C2 0.1525(6) 0.55332(15) 0.7969(4) 0.0426(10) Uani d . 1 . .
H H2A 0.0840 0.5399 0.8508 0.051 Uiso calc R 1 . .
C C3 0.2317(6) 0.60469(16) 0.8287(5) 0.0518(12) Uani d . 1 . .
H H3A 0.2191 0.6260 0.9046 0.062 Uiso calc R 1 . .
C C4 0.3285(6) 0.62304(16) 0.7457(5) 0.0510(11) Uani d . 1 . .
H H4A 0.3831 0.6574 0.7648 0.061 Uiso calc R 1 . .
C C5 0.3459(5) 0.59081(15) 0.6332(4) 0.0459(10) Uani d . 1 . .
H H5A 0.4112 0.6042 0.5765 0.055 Uiso calc R 1 . .
C C6 0.0950(5) 0.46569(14) 0.6477(4) 0.0338(8) Uani d . 1 . .
C C7 0.1491(5) 0.35102(14) 0.4553(4) 0.0407(9) Uani d . 1 . .
H H7A 0.2496 0.3601 0.4383 0.049 Uiso calc R 1 . .
C C8 0.0762(5) 0.29536(14) 0.4152(4) 0.0388(9) Uani d . 1 . .
C C9 -0.0694(5) 0.28020(14) 0.4464(4) 0.0375(9) Uani d . 1 . .
H H9A -0.1195 0.3053 0.4957 0.045 Uiso calc R 1 . .
C C10 -0.1411(5) 0.22865(15) 0.4057(4) 0.0396(9) Uani d . 1 . .
C C11 -0.0640(6) 0.19020(15) 0.3322(4) 0.0442(10) Uani d . 1 . .
C C12 0.0820(6) 0.20446(16) 0.3037(4) 0.0471(10) Uani d . 1 . .
H H12A 0.1343 0.1789 0.2573 0.056 Uiso calc R 1 . .
C C13 0.1518(5) 0.25694(15) 0.3441(4) 0.0456(10) Uani d . 1 . .
H H13A 0.2501 0.2665 0.3235 0.055 Uiso calc R 1 . .
C C14 -0.3631(6) 0.24627(18) 0.5081(5) 0.0590(12) Uani d . 1 . .
H H14A -0.4624 0.2288 0.5175 0.089 Uiso calc R 1 . .
H H14B -0.3868 0.2823 0.4625 0.089 Uiso calc R 1 . .
H H14C -0.2926 0.2517 0.5989 0.089 Uiso calc R 1 . .
C C15 0.2242(8) 0.4112(3) 0.0586(6) 0.0821(17) Uani d . 1 . .
H H15A 0.1180 0.3979 0.0617 0.123 Uiso calc R 1 . .
H H15B 0.2980 0.3797 0.0702 0.123 Uiso calc R 1 . .
H H15C 0.2194 0.4290 -0.0297 0.123 Uiso calc R 1 . .
C C16 0.2830(6) 0.4538(2) 0.1754(5) 0.0551(12) Uani d . 1 . .
C C17 0.3582(6) 0.5033(2) 0.1499(5) 0.0616(13) Uani d . 1 . .
H H17A 0.3678 0.5097 0.0592 0.074 Uiso calc R 1 . .
C C18 0.4199(6) 0.54383(18) 0.2487(5) 0.0497(11) Uani d . 1 . .
C C19 0.5032(6) 0.5954(2) 0.2104(6) 0.0677(15) Uani d . 1 . .
H H19A 0.4464 0.6288 0.2282 0.102 Uiso calc R 1 . .
H H19B 0.5034 0.5939 0.1132 0.102 Uiso calc R 1 . .
H H19C 0.6130 0.5966 0.2652 0.102 Uiso calc R 1 . .

loop_
_atom_site_aniso_label
_atom_site_aniso_U_11
_atom_site_aniso_U_22
_atom_site_aniso_U_33
_atom_site_aniso_U_12
_atom_site_aniso_U_13
_atom_site_aniso_U_23
Cu1 0.0440(3) 0.0347(3) 0.0372(3) -0.0028(2) 0.0169(2) -0.00061(18)
N1 0.0340(19) 0.0286(15) 0.0394(18) 0.0000(12) 0.0067(14) 0.0016(12)
N2 0.040(2) 0.0237(15) 0.0354(18) -0.0014(12) 0.0095(14) -0.0008(11)
N3 0.043(2) 0.0268(15) 0.0379(18) -0.0025(12) 0.0101(15) 0.0012(11)
O1 0.066(2) 0.0358(15) 0.0590(19) -0.0089(13) 0.0376(17) -0.0047(12)
O2 0.054(2) 0.0400(16) 0.075(2) -0.0074(13) 0.0261(17) -0.0105(13)
O3 0.055(2) 0.0420(18) 0.112(3) -0.0058(14) 0.028(2) -0.0298(17)
O4 0.070(2) 0.0514(17) 0.0426(18) -0.0026(14) 0.0239(16) -0.0044(12)
O5 0.0499(19) 0.0469(15) 0.0454(17) 0.0002(13) 0.0186(14) 0.0121(12)
C1 0.034(2) 0.0320(19) 0.036(2) 0.0039(14) 0.0023(17) 0.0002(13)
C2 0.054(3) 0.038(2) 0.037(2) 0.0070(17) 0.0120(19) -0.0014(15)
C3 0.068(3) 0.041(2) 0.043(3) 0.003(2) 0.007(2) -0.0113(17)
C4 0.061(3) 0.030(2) 0.057(3) -0.0049(18) 0.005(2) -0.0061(17)
C5 0.050(3) 0.036(2) 0.051(3) -0.0036(17) 0.011(2) 0.0002(16)
C6 0.037(2) 0.0304(18) 0.035(2) 0.0022(15) 0.0095(17) 0.0018(14)
C7 0.043(3) 0.033(2) 0.048(2) 0.0010(16) 0.013(2) -0.0025(15)
C8 0.048(3) 0.0299(19) 0.038(2) -0.0011(15) 0.0082(19) -0.0044(14)
C9 0.048(3) 0.0263(18) 0.040(2) 0.0026(15) 0.0145(19) -0.0050(14)
C10 0.044(3) 0.0321(19) 0.040(2) 0.0014(16) 0.0060(18) -0.0023(14)
C11 0.055(3) 0.0260(19) 0.049(2) 0.0024(17) 0.007(2) -0.0097(16)
C12 0.054(3) 0.038(2) 0.051(3) 0.0052(18) 0.016(2) -0.0131(17)
C13 0.049(3) 0.038(2) 0.053(3) -0.0027(17) 0.016(2) -0.0079(17)
C14 0.061(3) 0.049(3) 0.074(3) -0.002(2) 0.031(3) -0.001(2)
C15 0.090(5) 0.111(4) 0.049(3) 0.003(3) 0.023(3) -0.023(3)
C16 0.050(3) 0.081(3) 0.037(3) 0.015(2) 0.015(2) 0.001(2)
C17 0.062(3) 0.089(4) 0.038(3) 0.011(3) 0.021(2) 0.016(2)
C18 0.042(3) 0.060(3) 0.051(3) 0.014(2) 0.019(2) 0.023(2)
C19 0.052(3) 0.078(3) 0.078(4) 0.006(2) 0.024(3) 0.041(3)

loop_
_atom_type_symbol
_atom_type_description
_atom_type_scat_dispersion_real
_atom_type_scat_dispersion_imag
_atom_type_scat_source
C C 0.0033 0.0016 'International Tables Vol C Tables 4.2.6.8 and 6.1.1.4'
H H 0.0000 0.0000 'International Tables Vol C Tables 4.2.6.8 and 6.1.1.4'
N N 0.0061 0.0033 'International Tables Vol C Tables 4.2.6.8 and 6.1.1.4'
O O 0.0106 0.0060 'International Tables Vol C Tables 4.2.6.8 and 6.1.1.4'
Cu Cu 0.3201 1.2651 'International Tables Vol C Tables 4.2.6.8 and 6.1.1.4'

loop_
_geom_angle_atom_site_label_1
_geom_angle_atom_site_label_2
_geom_angle_atom_site_label_3
_geom_angle_site_symmetry_1
_geom_angle_site_symmetry_3
_geom_angle
_geom_angle_publ_flag
O4 Cu1 O5 . . 92.40(12) y
O4 Cu1 N1 . . 172.69(14) y
O5 Cu1 N1 . . 90.77(12) y
O4 Cu1 N2 . . 95.14(12) y
O5 Cu1 N2 . . 172.15(12) y
N1 Cu1 N2 . . 81.99(12) y
C1 N1 C5 . . 118.7(3) ?
C1 N1 Cu1 . . 113.2(2) ?
C5 N1 Cu1 . . 128.1(3) ?
C6 N2 N3 . . 111.9(3) ?
C6 N2 Cu1 . . 114.9(2) ?
N3 N2 Cu1 . . 131.7(2) ?
C7 N3 N2 . . 117.0(3) ?
C10 O2 C14 . . 117.9(3) ?
C11 O3 H3B . . 102(4) ?
C16 O4 Cu1 . . 125.2(3) ?
C18 O5 Cu1 . . 124.1(3) ?
N1 C1 C2 . . 121.9(3) ?
N1 C1 C6 . . 116.5(3) ?
C2 C1 C6 . . 121.6(4) ?
C1 C2 C3 . . 119.5(4) ?
C1 C2 H2A . . 120.3 ?
C3 C2 H2A . . 120.3 ?
C4 C3 C2 . . 118.2(4) ?
C4 C3 H3A . . 120.9 ?
C2 C3 H3A . . 120.9 ?
C3 C4 C5 . . 120.2(4) ?
C3 C4 H4A . . 119.9 ?
C5 C4 H4A . . 119.9 ?
N1 C5 C4 . . 121.5(4) ?
N1 C5 H5A . . 119.3 ?
C4 C5 H5A . . 119.3 ?
O1 C6 N2 . . 129.2(3) ?
O1 C6 C1 . . 118.7(3) ?
N2 C6 C1 . . 112.1(3) ?
N3 C7 C8 . . 119.6(4) ?
N3 C7 H7A . . 120.2 ?
C8 C7 H7A . . 120.2 ?
C9 C8 C13 . . 118.9(3) ?
C9 C8 C7 . . 120.8(3) ?
C13 C8 C7 . . 120.3(4) ?
C10 C9 C8 . . 121.2(3) ?
C10 C9 H9A . . 119.4 ?
C8 C9 H9A . . 119.4 ?
O2 C10 C9 . . 124.9(4) ?
O2 C10 C11 . . 115.7(3) ?
C9 C10 C11 . . 119.4(4) ?
O3 C11 C12 . . 124.3(4) ?
O3 C11 C10 . . 116.0(4) ?
C12 C11 C10 . . 119.7(3) ?
C11 C12 C13 . . 120.2(4) ?
C11 C12 H12A . . 119.9 ?
C13 C12 H12A . . 119.9 ?
C12 C13 C8 . . 120.6(4) ?
C12 C13 H13A . . 119.7 ?
C8 C13 H13A . . 119.7 ?
O2 C14 H14A . . 109.5 ?
O2 C14 H14B . . 109.5 ?
H14A C14 H14B . . 109.5 ?
O2 C14 H14C . . 109.5 ?
H14A C14 H14C . . 109.5 ?
H14B C14 H14C . . 109.5 ?
C16 C15 H15A . . 109.5 ?
C16 C15 H15B . . 109.5 ?
H15A C15 H15B . . 109.5 ?
C16 C15 H15C . . 109.5 ?
H15A C15 H15C . . 109.5 ?
H15B C15 H15C . . 109.5 ?
O4 C16 C17 . . 125.2(4) ?
O4 C16 C15 . . 114.6(5) ?
C17 C16 C15 . . 120.2(4) ?
C18 C17 C16 . . 124.9(4) ?
C18 C17 H17A . . 117.5 ?
C16 C17 H17A . . 117.5 ?
O5 C18 C17 . . 124.3(4) ?
O5 C18 C19 . . 115.1(4) ?
C17 C18 C19 . . 120.5(4) ?
C18 C19 H19A . . 109.5 ?
C18 C19 H19B . . 109.5 ?
H19A C19 H19B . . 109.5 ?
C18 C19 H19C . . 109.5 ?
H19A C19 H19C . . 109.5 ?
H19B C19 H19C . . 109.5 ?

loop_
_geom_bond_atom_site_label_1
_geom_bond_atom_site_label_2
_geom_bond_site_symmetry_2
_geom_bond_distance
_geom_bond_publ_flag
Cu1 O4 . 1.902(3) y
Cu1 O5 . 1.931(3) y
Cu1 N1 . 1.979(3) y
Cu1 N2 . 1.996(3) y
N1 C1 . 1.336(5) ?
N1 C5 . 1.338(5) ?
N2 C6 . 1.329(4) ?
N2 N3 . 1.398(4) ?
N3 C7 . 1.278(5) ?
O1 C6 . 1.234(4) ?
O2 C10 . 1.367(5) ?
O2 C14 . 1.404(5) ?
O3 C11 . 1.359(5) ?
O3 H3B . 0.79(3) ?
O4 C16 . 1.265(5) ?
O5 C18 . 1.284(5) ?
C1 C2 . 1.375(5) ?
C1 C6 . 1.507(5) ?
C2 C3 . 1.385(6) ?
C2 H2A . 0.9300 ?
C3 C4 . 1.358(6) ?
C3 H3A . 0.9300 ?
C4 C5 . 1.382(6) ?
C4 H4A . 0.9300 ?
C5 H5A . 0.9300 ?
C7 C8 . 1.465(5) ?
C7 H7A . 0.9300 ?
C8 C9 . 1.387(6) ?
C8 C13 . 1.391(5) ?
C9 C10 . 1.376(5) ?
C9 H9A . 0.9300 ?
C10 C11 . 1.414(5) ?
C11 C12 . 1.374(6) ?
C12 C13 . 1.389(5) ?
C12 H12A . 0.9300 ?
C13 H13A . 0.9300 ?
C14 H14A . 0.9600 ?
C14 H14B . 0.9600 ?
C14 H14C . 0.9600 ?
C15 C16 . 1.521(7) ?
C15 H15A . 0.9600 ?
C15 H15B . 0.9600 ?
C15 H15C . 0.9600 ?
C16 C17 . 1.381(7) ?
C17 C18 . 1.378(7) ?
C17 H17A . 0.9300 ?
C18 C19 . 1.499(6) ?
C19 H19A . 0.9600 ?
C19 H19B . 0.9600 ?
C19 H19C . 0.9600 ?

loop_
_geom_hbond_atom_site_label_D
_geom_hbond_atom_site_label_H
_geom_hbond_atom_site_label_A
_geom_hbond_site_symmetry_A
_geom_hbond_distance_DH
_geom_hbond_distance_HA
_geom_hbond_distance_DA
_geom_hbond_angle_DHA
O3 H3B O1 4_565 0.79(3) 1.93(4) 2.636(4) 149(6)

loop_
_geom_torsion_atom_site_label_1
_geom_torsion_atom_site_label_2
_geom_torsion_atom_site_label_3
_geom_torsion_atom_site_label_4
_geom_torsion_site_symmetry_1
_geom_torsion_site_symmetry_2
_geom_torsion_site_symmetry_3
_geom_torsion_site_symmetry_4
_geom_torsion
_geom_torsion_publ_flag
O4 Cu1 N1 C1 . . . . 61.0(10) ?
O5 Cu1 N1 C1 . . . . 176.7(3) ?
N2 Cu1 N1 C1 . . . . -6.3(2) ?
O4 Cu1 N1 C5 . . . . -117.7(9) ?
O5 Cu1 N1 C5 . . . . -2.0(3) ?
N2 Cu1 N1 C5 . . . . 175.0(3) ?
O4 Cu1 N2 C6 . . . . -162.3(3) ?
O5 Cu1 N2 C6 . . . . 34.0(10) ?
N1 Cu1 N2 C6 . . . . 10.9(3) ?
O4 Cu1 N2 N3 . . . . 2.5(3) ?
O5 Cu1 N2 N3 . . . . -161.2(7) ?
N1 Cu1 N2 N3 . . . . 175.7(3) ?
C6 N2 N3 C7 . . . . -157.7(3) ?
Cu1 N2 N3 C7 . . . . 37.2(5) ?
O5 Cu1 O4 C16 . . . . -18.8(4) ?
N1 Cu1 O4 C16 . . . . 96.9(10) ?
N2 Cu1 O4 C16 . . . . 163.4(4) ?
O4 Cu1 O5 C18 . . . . 20.4(3) ?
N1 Cu1 O5 C18 . . . . -153.1(3) ?
N2 Cu1 O5 C18 . . . . -175.9(8) ?
C5 N1 C1 C2 . . . . 0.2(5) ?
Cu1 N1 C1 C2 . . . . -178.7(3) ?
C5 N1 C1 C6 . . . . -179.7(3) ?
Cu1 N1 C1 C6 . . . . 1.4(4) ?
N1 C1 C2 C3 . . . . -1.1(6) ?
C6 C1 C2 C3 . . . . 178.8(4) ?
C1 C2 C3 C4 . . . . 1.0(6) ?
C2 C3 C4 C5 . . . . 0.0(7) ?
C1 N1 C5 C4 . . . . 0.9(6) ?
Cu1 N1 C5 C4 . . . . 179.5(3) ?
C3 C4 C5 N1 . . . . -1.0(7) ?
N3 N2 C6 O1 . . . . 1.9(6) ?
Cu1 N2 C6 O1 . . . . 169.7(3) ?
N3 N2 C6 C1 . . . . 179.6(3) ?
Cu1 N2 C6 C1 . . . . -12.6(4) ?
N1 C1 C6 O1 . . . . -174.6(3) ?
C2 C1 C6 O1 . . . . 5.5(6) ?
N1 C1 C6 N2 . . . . 7.5(5) ?
C2 C1 C6 N2 . . . . -172.4(3) ?
N2 N3 C7 C8 . . . . -178.9(3) ?
N3 C7 C8 C9 . . . . -3.4(6) ?
N3 C7 C8 C13 . . . . 176.2(4) ?
C13 C8 C9 C10 . . . . -1.4(6) ?
C7 C8 C9 C10 . . . . 178.2(4) ?
C14 O2 C10 C9 . . . . -5.0(6) ?
C14 O2 C10 C11 . . . . 176.3(4) ?
C8 C9 C10 O2 . . . . -177.9(4) ?
C8 C9 C10 C11 . . . . 0.7(6) ?
O2 C10 C11 O3 . . . . 0.1(6) ?
C9 C10 C11 O3 . . . . -178.7(4) ?
O2 C10 C11 C12 . . . . 179.5(4) ?
C9 C10 C11 C12 . . . . 0.7(6) ?
O3 C11 C12 C13 . . . . 177.9(4) ?
C10 C11 C12 C13 . . . . -1.5(7) ?
C11 C12 C13 C8 . . . . 0.8(7) ?
C9 C8 C13 C12 . . . . 0.7(6) ?
C7 C8 C13 C12 . . . . -178.9(4) ?
Cu1 O4 C16 C17 . . . . 11.1(7) ?
Cu1 O4 C16 C15 . . . . -168.3(4) ?
O4 C16 C17 C18 . . . . 2.5(8) ?
C15 C16 C17 C18 . . . . -178.1(5) ?
Cu1 O5 C18 C17 . . . . -14.5(6) ?
Cu1 O5 C18 C19 . . . . 166.6(3) ?
C16 C17 C18 O5 . . . . -0.4(8) ?
C16 C17 C18 C19 . . . . 178.4(4) ?
